data_4507789
loop_
_publ_author_name
'Hisamatsu, Shugo'
'Masu, Hyuma'
'Takahashi, Masahiro'
'Kishikawa, Keiki'
'Kohmoto, Shigeo'

_publ_section_title
;
 Conformation-Directed Hydrogen-Bonding inmeta-Substituted Aromatic
 Ureadicarboxylic Acid: A Conformationally Flexible U-Shaped Building
 Block
;
_journal_issue 6
_journal_name_full 'Crystal Growth &amp; Design'
_journal_page_first 2327
_journal_paper_doi 10.1021/cg301878r
_journal_volume 13
_journal_year 2013
_chemical_formula_moiety 'C17 H16 N2 O5, C16 H12 N2'
_chemical_formula_sum 'C33 H28 N4 O5'
_chemical_formula_weight 560.59
_chemical_name_systematic
; 
 ? 
;
_space_group_IT_number 15
_symmetry_cell_setting monoclinic
_symmetry_space_group_name_Hall '-C 2yc'
_symmetry_space_group_name_H-M 'C 1 2/c 1'
_atom_sites_solution_hydrogens geom
_atom_sites_solution_primary direct
_atom_sites_solution_secondary difmap
_audit_creation_method SHELXL-97
_cell_angle_alpha 90.00
_cell_angle_beta 90.72
_cell_angle_gamma 90.00
_cell_formula_units_Z 4
_cell_length_a 7.53910(10)
_cell_length_b 15.3606(2)
_cell_length_c 23.5185(3)
_cell_measurement_reflns_used 7313
_cell_measurement_temperature 173
_cell_measurement_theta_max 67.79
_cell_measurement_theta_min 3.76
_cell_volume 2723.35(6)
_computing_cell_refinement 'APEX2 (Bruker AXS, 2006)'
_computing_data_collection 'APEX2 (Bruker AXS, 2006)'
_computing_data_reduction 'SAINT (Bruker AXS, 2004)'
_computing_molecular_graphics 'XSHEL (Bruker AXS,2002)'
_computing_publication_material 'XCIF (Bruker AXS, 2001)'
_computing_structure_refinement 'SHELXL-97 (Sheldrick, 1997)'
_computing_structure_solution 'SHELXS-97 (Sheldrick, 1997)'
_diffrn_ambient_temperature 173
_diffrn_detector_area_resol_mean 8.333
_diffrn_measured_fraction_theta_full 0.978
_diffrn_measured_fraction_theta_max 0.978
_diffrn_measurement_device_type 'Bruker APEXII CCD area detector'
_diffrn_measurement_method 'phi and omega scans'
_diffrn_radiation_monochromator 'Bruker Helios multilayer confocal mirror'
_diffrn_radiation_source 'Bruker TXS fine-focus rotating anode'
_diffrn_radiation_type CuK\a
_diffrn_radiation_wavelength 1.54178
_diffrn_reflns_av_R_equivalents 0.0190
_diffrn_reflns_av_sigmaI/netI 0.0196
_diffrn_reflns_limit_h_max 9
_diffrn_reflns_limit_h_min -8
_diffrn_reflns_limit_k_max 18
_diffrn_reflns_limit_k_min -14
_diffrn_reflns_limit_l_max 28
_diffrn_reflns_limit_l_min -28
_diffrn_reflns_number 8459
_diffrn_reflns_theta_full 68.00
_diffrn_reflns_theta_max 68.09
_diffrn_reflns_theta_min 3.76
_exptl_absorpt_coefficient_mu 0.763
_exptl_absorpt_correction_T_max 0.9276
_exptl_absorpt_correction_T_min 0.8748
_exptl_absorpt_correction_type empirical
_exptl_absorpt_process_details
;
SADABS Sheldrick 1996
;
_exptl_crystal_colour colourless
_exptl_crystal_density_diffrn 1.367
_exptl_crystal_density_method 'not measured'
_exptl_crystal_description block
_exptl_crystal_F_000 1176
_exptl_crystal_size_max 0.18
_exptl_crystal_size_mid 0.12
_exptl_crystal_size_min 0.10
_refine_diff_density_max 0.184
_refine_diff_density_min -0.166
_refine_diff_density_rms 0.037
_refine_ls_extinction_method none
_refine_ls_goodness_of_fit_ref 1.065
_refine_ls_hydrogen_treatment constr
_refine_ls_matrix_type full
_refine_ls_number_parameters 192
_refine_ls_number_reflns 2430
_refine_ls_number_restraints 0
_refine_ls_restrained_S_all 1.065
_refine_ls_R_factor_all 0.0354
_refine_ls_R_factor_gt 0.0345
_refine_ls_shift/su_max 0.006
_refine_ls_shift/su_mean 0.000
_refine_ls_structure_factor_coef Fsqd
_refine_ls_weighting_details 'calc w=1/[\s^2^(Fo^2^)+(0.0572P)^2^+1.1514P] where P=(Fo^2^+2Fc^2^)/3'
_refine_ls_weighting_scheme calc
_refine_ls_wR_factor_gt 0.0979
_refine_ls_wR_factor_ref 0.0990
_reflns_number_gt 2347
_reflns_number_total 2430
_reflns_threshold_expression >2sigma(I)
_cod_data_source_file cg301878r_si_002.cif
_cod_data_source_block 1:4(u121023his1)
_cod_depositor_comments
;
The following automatic conversions were performed:

'_symmetry_cell_setting' value 'Monoclinic' changed to 'monoclinic'
according to /home/saulius/struct/CIF-dictionaries/cif_core.dic
dictionary named 'cif_core.dic' version 2.3.1 from 2005-06-27.

Automatic conversion script
Id: cif_fix_values 1891 2012-01-12 08:04:46Z andrius 
;
_cod_original_cell_volume 2723.34(6)
_cod_original_sg_symbol_H-M 'C2/c  '
_cod_database_code 4507789

loop_
_symmetry_equiv_pos_as_xyz
'x, y, z'
'-x, y, -z+1/2'
'x+1/2, y+1/2, z'
'-x+1/2, y+1/2, -z+1/2'
'-x, -y, -z'
'x, -y, z-1/2'
'-x+1/2, -y+1/2, -z'
'x+1/2, -y+1/2, z-1/2'

loop_
_atom_site_label
_atom_site_type_symbol
_atom_site_fract_x
_atom_site_fract_y
_atom_site_fract_z
_atom_site_U_iso_or_equiv
_atom_site_adp_type
_atom_site_occupancy
_atom_site_symmetry_multiplicity
_atom_site_calc_flag
_atom_site_refinement_flags
C14 C 0.58710(14) 0.82788(7) 0.03263(4) 0.0288(3) Uani 1 1 d .
C2 C 0.41098(14) 0.05591(7) 0.15167(4) 0.0301(3) Uani 1 1 d .
C7 C 0.43772(15) 0.13903(7) 0.17379(4) 0.0317(3) Uani 1 1 d .
H7 H 0.3444 0.1805 0.1723 0.038 Uiso 1 1 calc R
C15 C 0.41483(14) 0.78769(7) 0.01578(4) 0.0289(3) Uani 1 1 d .
C13 C 0.64404(15) 0.90629(8) 0.00952(5) 0.0342(3) Uani 1 1 d .
H13 H 0.5733 0.9349 -0.0185 0.041 Uiso 1 1 calc R
C6 C 0.59996(15) 0.16152(8) 0.19808(5) 0.0340(3) Uani 1 1 d .
C16 C 0.34216(15) 0.71961(8) 0.04703(5) 0.0343(3) Uani 1 1 d .
H16 H 0.4045 0.6980 0.0794 0.041 Uiso 1 1 calc R
C10 C 0.70052(15) 0.78934(7) 0.07259(5) 0.0340(3) Uani 1 1 d .
H10 H 0.6694 0.7355 0.0897 0.041 Uiso 1 1 calc R
C17 C 0.31919(15) 0.81696(8) -0.03172(5) 0.0347(3) Uani 1 1 d .
H17 H 0.3659 0.8630 -0.0540 0.042 Uiso 1 1 calc R
C11 C 0.85826(15) 0.82973(8) 0.08724(5) 0.0357(3) Uani 1 1 d .
H11 H 0.9336 0.8019 0.1143 0.043 Uiso 1 1 calc R
C1 C 0.23280(15) 0.03545(7) 0.12661(5) 0.0322(3) Uani 1 1 d .
C4 C 0.70999(16) 0.01822(9) 0.17723(5) 0.0432(3) Uani 1 1 d .
H4 H 0.8040 -0.0230 0.1784 0.052 Uiso 1 1 calc R
C12 C 0.80303(15) 0.94263(8) 0.02712(5) 0.0367(3) Uani 1 1 d .
H12 H 0.8374 0.9967 0.0111 0.044 Uiso 1 1 calc R
C3 C 0.54769(15) -0.00470(8) 0.15330(5) 0.0364(3) Uani 1 1 d .
H3 H 0.5301 -0.0614 0.1381 0.044 Uiso 1 1 calc R
C5 C 0.73606(16) 0.10063(9) 0.19947(5) 0.0407(3) Uani 1 1 d .
H5 H 0.8478 0.1157 0.2158 0.049 Uiso 1 1 calc R
C9 C 0.5000 0.29286(11) 0.2500 0.0443(4) Uani 1 2 d S
C8 C 0.7840(2) 0.29485(10) 0.20273(7) 0.0598(4) Uani 1 1 d .
H8A H 0.7603 0.3202 0.1651 0.090 Uiso 1 1 calc R
H8B H 0.8857 0.2553 0.2006 0.090 Uiso 1 1 calc R
H8C H 0.8106 0.3415 0.2300 0.090 Uiso 1 1 calc R
O1 O 0.22464(11) -0.04232(5) 0.10283(4) 0.0396(2) Uani 1 1 d .
H1 H 0.1222 -0.0506 0.0894 0.059 Uiso 1 1 calc R
O2 O 0.10955(11) 0.08623(6) 0.12748(4) 0.0441(2) Uani 1 1 d .
O3 O 0.5000 0.37237(9) 0.2500 0.0700(5) Uani 1 2 d S
N2 N 0.91087(12) 0.90552(6) 0.06553(4) 0.0345(2) Uani 1 1 d .
N1 N 0.62774(14) 0.24644(7) 0.22139(4) 0.0417(3) Uani 1 1 d .

loop_
_atom_site_aniso_label
_atom_site_aniso_U_11
_atom_site_aniso_U_22
_atom_site_aniso_U_33
_atom_site_aniso_U_23
_atom_site_aniso_U_13
_atom_site_aniso_U_12
C14 0.0270(5) 0.0314(6) 0.0279(5) -0.0045(4) -0.0003(4) -0.0006(4)
C2 0.0293(6) 0.0352(6) 0.0259(5) 0.0039(4) -0.0008(4) -0.0044(4)
C7 0.0322(6) 0.0336(6) 0.0291(5) 0.0060(4) -0.0039(4) -0.0029(4)
C15 0.0258(5) 0.0316(6) 0.0293(5) -0.0036(4) -0.0008(4) -0.0006(4)
C13 0.0307(6) 0.0379(6) 0.0340(6) 0.0039(5) -0.0042(4) -0.0032(5)
C6 0.0354(6) 0.0383(6) 0.0281(5) 0.0032(4) -0.0043(4) -0.0083(5)
C16 0.0313(6) 0.0397(6) 0.0315(6) 0.0046(5) -0.0075(4) -0.0035(5)
C10 0.0326(6) 0.0304(6) 0.0389(6) 0.0005(4) -0.0063(5) -0.0033(4)
C17 0.0322(6) 0.0374(6) 0.0344(6) 0.0060(5) -0.0039(5) -0.0064(5)
C11 0.0318(6) 0.0350(6) 0.0400(6) 0.0007(5) -0.0091(5) -0.0019(5)
C1 0.0314(6) 0.0333(6) 0.0318(5) 0.0060(4) -0.0023(4) -0.0052(5)
C4 0.0303(6) 0.0547(8) 0.0445(7) -0.0097(6) -0.0031(5) 0.0068(5)
C12 0.0346(6) 0.0358(6) 0.0395(6) 0.0033(5) -0.0018(5) -0.0070(5)
C3 0.0345(6) 0.0398(6) 0.0348(6) -0.0050(5) -0.0004(5) 0.0000(5)
C5 0.0277(6) 0.0554(8) 0.0388(6) -0.0044(5) -0.0056(5) -0.0042(5)
C9 0.0525(11) 0.0311(9) 0.0486(10) 0.000 -0.0278(8) 0.000
C8 0.0529(8) 0.0517(8) 0.0741(10) 0.0148(7) -0.0199(7) -0.0241(7)
O1 0.0338(4) 0.0369(5) 0.0477(5) -0.0029(4) -0.0110(4) -0.0065(3)
O2 0.0310(5) 0.0400(5) 0.0610(6) 0.0013(4) -0.0094(4) -0.0013(4)
O3 0.0755(10) 0.0300(7) 0.1034(13) 0.000 -0.0358(9) 0.000
N2 0.0300(5) 0.0350(5) 0.0384(5) -0.0033(4) -0.0034(4) -0.0049(4)
N1 0.0456(6) 0.0363(6) 0.0428(6) 0.0032(4) -0.0109(5) -0.0126(5)

loop_
_atom_type_symbol
_atom_type_description
_atom_type_scat_dispersion_real
_atom_type_scat_dispersion_imag
_atom_type_scat_source
C C 0.0181 0.0091 'International Tables Vol C Tables 4.2.6.8 and 6.1.1.4'
H H 0.0000 0.0000 'International Tables Vol C Tables 4.2.6.8 and 6.1.1.4'
N N 0.0311 0.0180 'International Tables Vol C Tables 4.2.6.8 and 6.1.1.4'
O O 0.0492 0.0322 'International Tables Vol C Tables 4.2.6.8 and 6.1.1.4'

loop_
_geom_angle_atom_site_label_1
_geom_angle_atom_site_label_2
_geom_angle_atom_site_label_3
_geom_angle
_geom_angle_site_symmetry_1
_geom_angle_site_symmetry_3
C13 C14 C10 116.17(10) . .
C13 C14 C15 121.87(10) . .
C10 C14 C15 121.96(10) . .
C3 C2 C7 120.02(10) . .
C3 C2 C1 122.23(10) . .
C7 C2 C1 117.75(10) . .
C6 C7 C2 120.32(11) . .
C6 C7 H7 119.8 . .
C2 C7 H7 119.8 . .
C16 C15 C17 117.44(10) . .
C16 C15 C14 121.23(10) . .
C17 C15 C14 121.33(10) . .
C12 C13 C14 120.25(11) . .
C12 C13 H13 119.9 . .
C14 C13 H13 119.9 . .
C7 C6 C5 119.32(11) . .
C7 C6 N1 120.62(11) . .
C5 C6 N1 120.06(10) . .
C17 C16 C15 121.16(11) 7_565 .
C17 C16 H16 119.4 7_565 .
C15 C16 H16 119.4 . .
C11 C10 C14 119.75(11) . .
C11 C10 H10 120.1 . .
C14 C10 H10 120.1 . .
C16 C17 C15 121.40(11) 7_565 .
C16 C17 H17 119.3 7_565 .
C15 C17 H17 119.3 . .
N2 C11 C10 123.77(11) . .
N2 C11 H11 118.1 . .
C10 C11 H11 118.1 . .
O2 C1 O1 123.86(10) . .
O2 C1 C2 122.90(11) . .
O1 C1 C2 113.23(10) . .
C5 C4 C3 120.45(12) . .
C5 C4 H4 119.8 . .
C3 C4 H4 119.8 . .
N2 C12 C13 123.29(11) . .
N2 C12 H12 118.4 . .
C13 C12 H12 118.4 . .
C4 C3 C2 119.47(11) . .
C4 C3 H3 120.3 . .
C2 C3 H3 120.3 . .
C4 C5 C6 120.41(11) . .
C4 C5 H5 119.8 . .
C6 C5 H5 119.8 . .
O3 C9 N1 121.10(7) . 2_655
O3 C9 N1 121.10(7) . .
N1 C9 N1 117.79(15) 2_655 .
N1 C8 H8A 109.5 . .
N1 C8 H8B 109.5 . .
H8A C8 H8B 109.5 . .
N1 C8 H8C 109.5 . .
H8A C8 H8C 109.5 . .
H8B C8 H8C 109.5 . .
C1 O1 H1 109.5 . .
C11 N2 C12 116.75(10) . .
C9 N1 C6 123.96(10) . .
C9 N1 C8 116.91(11) . .
C6 N1 C8 117.56(11) . .

loop_
_geom_bond_atom_site_label_1
_geom_bond_atom_site_label_2
_geom_bond_distance
_geom_bond_site_symmetry_2
C14 C13 1.3914(16) .
C14 C10 1.3945(16) .
C14 C15 1.4873(14) .
C2 C3 1.3891(16) .
C2 C7 1.3926(16) .
C2 C1 1.4935(15) .
C7 C6 1.3870(16) .
C7 H7 0.9500 .
C15 C16 1.3943(16) .
C15 C17 1.3962(16) .
C13 C12 1.3810(16) .
C13 H13 0.9500 .
C6 C5 1.3884(18) .
C6 N1 1.4295(16) .
C16 C17 1.3833(16) 7_565
C16 H16 0.9500 .
C10 C11 1.3811(16) .
C10 H10 0.9500 .
C17 C16 1.3834(16) 7_565
C17 H17 0.9500 .
C11 N2 1.3337(15) .
C11 H11 0.9500 .
C1 O2 1.2135(15) .
C1 O1 1.3201(14) .
C4 C5 1.3828(19) .
C4 C3 1.3858(17) .
C4 H4 0.9500 .
C12 N2 1.3354(15) .
C12 H12 0.9500 .
C3 H3 0.9500 .
C5 H5 0.9500 .
C9 O3 1.221(2) .
C9 N1 1.3801(14) 2_655
C9 N1 1.3801(14) .
C8 N1 1.4653(17) .
C8 H8A 0.9800 .
C8 H8B 0.9800 .
C8 H8C 0.9800 .
O1 H1 0.8400 .
